data_7129089
loop_
_publ_author_name
'Brown, Ryan K.'
'Hooper, Thomas N.'
'Rekhroukh, Feriel'
'White, Andrew J. P.'
'Costa, Paulo J.'
'Crimmin, Mark R.'

_publ_section_title
;
 Alumination of aryl methyl ethers: switching between sp<sup>2</sup> and
 sp<sup>3</sup> C-O bond functionalisation with Pd-catalysis.
;
_journal_issue 88
_journal_name_full 'Chemical communications (Cambridge, England)'
_journal_page_first 11673
_journal_page_last 11676
_journal_paper_doi 10.1039/d1cc05408b
_journal_volume 57
_journal_year 2021
_chemical_formula_moiety 'C36 H49 Al N2 O'
_chemical_formula_sum 'C36 H49 Al N2 O'
_chemical_formula_weight 552.75
_chemical_properties_physical Air-sensitive,Moisture-sensitive
_space_group_crystal_system monoclinic
_space_group_IT_number 14
_space_group_name_Hall '-P 2ybc'
_space_group_name_H-M_alt 'P 1 21/c 1'
_atom_sites_solution_hydrogens geom
_atom_sites_solution_primary dual
_audit_creation_date 2019-09-04
_audit_creation_method
;
Olex2 1.2
(compiled 2018.05.29 svn.r3508 for OlexSys, GUI svn.r5506)
;
_audit_update_record
;
2019-12-19 deposited with the CCDC.	2021-10-12 downloaded from the CCDC.
;
_cell_angle_alpha 90
_cell_angle_beta 96.380(3)
_cell_angle_gamma 90
_cell_formula_units_Z 4
_cell_length_a 9.1329(4)
_cell_length_b 36.3892(15)
_cell_length_c 10.2426(4)
_cell_measurement_reflns_used 3114
_cell_measurement_temperature 173.05(10)
_cell_measurement_theta_max 27.0570
_cell_measurement_theta_min 3.0590
_cell_volume 3382.9(2)
_computing_cell_refinement 'CrysAlisPro 1.171.38.43 (Rigaku OD, 2015)'
_computing_data_collection 'CrysAlisPro 1.171.38.43 (Rigaku OD, 2015)'
_computing_data_reduction 'CrysAlisPro 1.171.38.43 (Rigaku OD, 2015)'
_computing_molecular_graphics 'Olex2 (Dolomanov et al., 2009)'
_computing_publication_material 'Olex2 (Dolomanov et al., 2009)'
_computing_structure_refinement 'ShelXL (Sheldrick, 2015)'
_computing_structure_solution 'ShelXT (Sheldrick, 2015)'
_diffrn_ambient_environment N~2~
_diffrn_ambient_temperature 173.05(10)
_diffrn_detector 'CCD plate'
_diffrn_detector_area_resol_mean 16.0382
_diffrn_detector_type Eos
_diffrn_measured_fraction_theta_full 0.985
_diffrn_measured_fraction_theta_max 0.797
_diffrn_measurement_details
;
List of Runs (angles in degrees, time in seconds):

  # Type    Start    End  Width  t~exp~   \w     \q     \k     \f   Frames
#--------------------------------------------------------------------------
  1  \w    -30.00  50.00   1.00    4.96    --  -13.18  57.00-120.00   80
  2  \w    -78.00   4.00   1.00    4.96    --  -13.18 -37.00  60.00   82
;
_diffrn_measurement_device 'four-circle diffractometer'
_diffrn_measurement_device_type 'Xcalibur, Eos'
_diffrn_measurement_method '\w scans'
_diffrn_orient_matrix_type 'CrysAlisPro convention (1999,Acta A55,543-557)'
_diffrn_orient_matrix_UB_11 0.0517224000
_diffrn_orient_matrix_UB_12 -0.0120237000
_diffrn_orient_matrix_UB_13 0.0346343000
_diffrn_orient_matrix_UB_21 0.0161350000
_diffrn_orient_matrix_UB_22 0.0135801000
_diffrn_orient_matrix_UB_23 0.0491460000
_diffrn_orient_matrix_UB_31 -0.0563175000
_diffrn_orient_matrix_UB_32 -0.0071457000
_diffrn_orient_matrix_UB_33 0.0351951000
_diffrn_radiation_monochromator graphite
_diffrn_radiation_probe x-ray
_diffrn_radiation_type MoK\a
_diffrn_radiation_wavelength 0.71073
_diffrn_reflns_av_R_equivalents 0.0355
_diffrn_reflns_av_unetI/netI 0.0763
_diffrn_reflns_Laue_measured_fraction_full 0.985
_diffrn_reflns_Laue_measured_fraction_max 0.797
_diffrn_reflns_limit_h_max 11
_diffrn_reflns_limit_h_min -11
_diffrn_reflns_limit_k_max 29
_diffrn_reflns_limit_k_min -46
_diffrn_reflns_limit_l_max 8
_diffrn_reflns_limit_l_min -13
_diffrn_reflns_number 11733
_diffrn_reflns_point_group_measured_fraction_full 0.985
_diffrn_reflns_point_group_measured_fraction_max 0.797
_diffrn_reflns_theta_full 25.242
_diffrn_reflns_theta_max 28.364
_diffrn_reflns_theta_min 2.508
_diffrn_source 'fine-focus sealed X-ray tube'
_diffrn_source_type 'Enhance (Mo) X-ray Source'
_exptl_absorpt_coefficient_mu 0.088
_exptl_absorpt_correction_T_max 0.985
_exptl_absorpt_correction_T_min 0.972
_exptl_absorpt_correction_type analytical
_exptl_absorpt_process_details
;
CrysAlisPro 1.171.38.43 (Rigaku Oxford Diffraction, 2015)
Analytical numeric absorption correction using a multifaceted crystal
			model based on expressions derived by R.C. Clark & J.S. Reid.
(Clark, R. C. & Reid, J. S. (1995). Acta Cryst. A51, 887-897)
Empirical absorption correction using spherical harmonics,
 implemented in SCALE3 ABSPACK scaling algorithm.
;
_exptl_crystal_colour colourless
_exptl_crystal_colour_primary colourless
_exptl_crystal_density_diffrn 1.085
_exptl_crystal_description block
_exptl_crystal_F_000 1200
_exptl_crystal_recrystallization_method 'Re-crystallisation from solvent: heptane'
_exptl_crystal_size_max 0.605
_exptl_crystal_size_mid 0.348
_exptl_crystal_size_min 0.256
_refine_diff_density_max 0.319
_refine_diff_density_min -0.298
_refine_diff_density_rms 0.053
_refine_ls_extinction_method none
_refine_ls_goodness_of_fit_ref 1.088
_refine_ls_hydrogen_treatment constr
_refine_ls_matrix_type full
_refine_ls_number_parameters 372
_refine_ls_number_reflns 6749
_refine_ls_number_restraints 0
_refine_ls_restrained_S_all 1.088
_refine_ls_R_factor_all 0.0905
_refine_ls_R_factor_gt 0.0633
_refine_ls_shift/su_max 0.001
_refine_ls_shift/su_mean 0.000
_refine_ls_structure_factor_coef Fsqd
_refine_ls_weighting_details 'w=1/[\s^2^(Fo^2^)+(0.0633P)^2^+0.7177P] where P=(Fo^2^+2Fc^2^)/3'
_refine_ls_weighting_scheme calc
_refine_ls_wR_factor_gt 0.1424
_refine_ls_wR_factor_ref 0.1620
_reflns_Friedel_coverage 0.000
_reflns_number_gt 5004
_reflns_number_total 6749
_reflns_threshold_expression 'I > 2\s(I)'
_cod_data_source_file d1cc05408b3.cif
_cod_data_source_block 9a
_cod_depositor_comments 'Adding full bibliography for 7129089--7129093.cif.'
_cod_original_sg_symbol_H-M 'P 21/c'
_cod_database_code 7129089
_shelx_shelxl_version_number 2018/3
_chemical_oxdiff_formula C36H49AlN2O
_chemical_oxdiff_usercomment TH481
_shelx_space_group_comment
;
The symmetry employed for this shelxl refinement is uniquely defined
by the following loop, which should always be used as a source of
symmetry information in preference to the above space-group names.
They are only intended as comments.
;
_reflns_odcompleteness_completeness 98.62
_reflns_odcompleteness_iscentric 1
_reflns_odcompleteness_theta 24.97
_olex2_refinement_description
;
1. Fixed Uiso
 At 1.2 times of:
  All C(H) groups
 At 1.5 times of:
  All C(H,H,H) groups
2.a Ternary CH refined with riding coordinates:
 C12(H12), C15(H15), C24(H24), C27(H27)
2.b Aromatic/amide H refined with riding coordinates:
 C2(H2), C8(H8), C9(H9), C10(H10), C20(H20), C21(H21), C22(H22), C33(H33),
 C34(H34), C35(H35), C36(H36), C37(H37)
2.c Idealised Me refined as rotating group:
 C4(H4A,H4B,H4C), C5(H5A,H5B,H5C), C13(H13A,H13B,H13C), C14(H14A,H14B,H14C),
 C16(H16A,H16B,H16C), C17(H17A,H17B,H17C), C25(H25A,H25B,H25C), C26(H26A,H26B,
 H26C), C28(H28A,H28B,H28C), C29(H29A,H29B,H29C), C30(H30A,H30B,H30C)
;
_olex2_date_sample_data_collection 2019-09-04
_olex2_submission_special_instructions 'No special instructions were received'
_oxdiff_exptl_absorpt_empirical_details
;
Empirical correction (ABSPACK) includes:
- Absorption correction using spherical harmonics
- Frame scaling
;
_oxdiff_exptl_absorpt_empirical_full_max 1.056
_oxdiff_exptl_absorpt_empirical_full_min 0.935

loop_
_space_group_symop_operation_xyz
'x, y, z'
'-x, y+1/2, -z+1/2'
'-x, -y, -z'
'x, -y-1/2, z-1/2'

loop_
_atom_site_label
_atom_site_type_symbol
_atom_site_fract_x
_atom_site_fract_y
_atom_site_fract_z
_atom_site_U_iso_or_equiv
_atom_site_adp_type
_atom_site_occupancy
_atom_site_site_symmetry_order
_atom_site_calc_flag
_atom_site_refinement_flags_posn
_atom_site_refinement_flags_adp
_atom_site_refinement_flags_occupancy
_atom_site_disorder_assembly
_atom_site_disorder_group
Al1 Al 0.54106(7) 0.37757(2) 0.43600(6) 0.02216(18) Uani 1 1 d . . . . .
O31 O 0.57113(17) 0.34719(4) 0.56598(14) 0.0306(4) Uani 1 1 d . . . . .
N1 N 0.50577(19) 0.35144(5) 0.27647(16) 0.0226(4) Uani 1 1 d . . . . .
N3 N 0.72255(19) 0.39909(5) 0.40245(17) 0.0230(4) Uani 1 1 d . . . . .
C1 C 0.6203(2) 0.33890(6) 0.2166(2) 0.0242(5) Uani 1 1 d . . . . .
C2 C 0.7635(2) 0.35175(6) 0.2487(2) 0.0263(5) Uani 1 1 d . . . . .
H2 H 0.836876 0.338689 0.212826 0.032 Uiso 1 1 calc R . . . .
C3 C 0.8114(2) 0.38171(6) 0.3277(2) 0.0249(5) Uani 1 1 d . . . . .
C4 C 0.5950(3) 0.31047(7) 0.1104(2) 0.0362(6) Uani 1 1 d . . . . .
H4A H 0.553386 0.288817 0.145111 0.054 Uiso 1 1 calc GR . . . .
H4B H 0.687083 0.304385 0.078795 0.054 Uiso 1 1 calc GR . . . .
H4C H 0.528350 0.320011 0.039426 0.054 Uiso 1 1 calc GR . . . .
C5 C 0.9680(3) 0.39371(7) 0.3249(3) 0.0367(6) Uani 1 1 d . . . . .
H5A H 0.981034 0.417771 0.362894 0.055 Uiso 1 1 calc GR . . . .
H5B H 0.990820 0.394358 0.235679 0.055 Uiso 1 1 calc GR . . . .
H5C H 1.032599 0.376695 0.374418 0.055 Uiso 1 1 calc GR . . . .
C6 C 0.3597(2) 0.34264(6) 0.2138(2) 0.0251(5) Uani 1 1 d . . . . .
C7 C 0.2995(3) 0.36479(7) 0.1089(2) 0.0333(6) Uani 1 1 d . . . . .
C8 C 0.1668(3) 0.35387(7) 0.0397(2) 0.0385(6) Uani 1 1 d . . . . .
H8 H 0.126960 0.367808 -0.031664 0.046 Uiso 1 1 calc R . . . .
C9 C 0.0933(3) 0.32315(7) 0.0739(2) 0.0372(6) Uani 1 1 d . . . . .
H9 H 0.006612 0.315913 0.024396 0.045 Uiso 1 1 calc R . . . .
C10 C 0.1487(3) 0.30304(7) 0.1823(2) 0.0340(6) Uani 1 1 d . . . . .
H10 H 0.096276 0.282812 0.207410 0.041 Uiso 1 1 calc R . . . .
C11 C 0.2821(2) 0.31235(6) 0.2553(2) 0.0268(5) Uani 1 1 d . . . . .
C12 C 0.3747(3) 0.39969(8) 0.0693(3) 0.0482(8) Uani 1 1 d . . . . .
H12 H 0.458211 0.404554 0.135774 0.058 Uiso 1 1 calc R . . . .
C13 C 0.4346(4) 0.39607(10) -0.0631(4) 0.0753(11) Uani 1 1 d . . . . .
H13A H 0.508009 0.377100 -0.058191 0.113 Uiso 1 1 calc GR . . . .
H13B H 0.477767 0.418970 -0.085281 0.113 Uiso 1 1 calc GR . . . .
H13C H 0.355611 0.389864 -0.129256 0.113 Uiso 1 1 calc GR . . . .
C14 C 0.2710(4) 0.43253(8) 0.0666(3) 0.0660(9) Uani 1 1 d . . . . .
H14A H 0.189676 0.428811 0.000069 0.099 Uiso 1 1 calc GR . . . .
H14B H 0.323165 0.454424 0.047253 0.099 Uiso 1 1 calc GR . . . .
H14C H 0.234866 0.435048 0.150598 0.099 Uiso 1 1 calc GR . . . .
C15 C 0.3333(3) 0.29100(6) 0.3786(2) 0.0335(6) Uani 1 1 d . . . . .
H15 H 0.438134 0.296234 0.402159 0.040 Uiso 1 1 calc R . . . .
C16 C 0.2501(3) 0.30411(9) 0.4909(3) 0.0523(8) Uani 1 1 d . . . . .
H16A H 0.266581 0.329946 0.504477 0.078 Uiso 1 1 calc GR . . . .
H16B H 0.284759 0.290988 0.569595 0.078 Uiso 1 1 calc GR . . . .
H16C H 0.146690 0.299639 0.469243 0.078 Uiso 1 1 calc GR . . . .
C17 C 0.3155(3) 0.24952(7) 0.3612(3) 0.0562(8) Uani 1 1 d . . . . .
H17A H 0.212893 0.243612 0.342414 0.084 Uiso 1 1 calc GR . . . .
H17B H 0.355140 0.237313 0.440390 0.084 Uiso 1 1 calc GR . . . .
H17C H 0.367382 0.241543 0.289675 0.084 Uiso 1 1 calc GR . . . .
C18 C 0.7701(2) 0.43306(6) 0.4687(2) 0.0271(5) Uani 1 1 d . . . . .
C19 C 0.8434(3) 0.43175(7) 0.5967(2) 0.0332(6) Uani 1 1 d . . . . .
C20 C 0.8816(3) 0.46508(8) 0.6589(3) 0.0453(7) Uani 1 1 d . . . . .
H20 H 0.929953 0.464906 0.743766 0.054 Uiso 1 1 calc R . . . .
C21 C 0.8493(3) 0.49797(8) 0.5979(3) 0.0506(8) Uani 1 1 d . . . . .
H21 H 0.875966 0.519854 0.641037 0.061 Uiso 1 1 calc R . . . .
C22 C 0.7779(3) 0.49866(7) 0.4734(3) 0.0458(7) Uani 1 1 d . . . . .
H22 H 0.757520 0.521232 0.432801 0.055 Uiso 1 1 calc R . . . .
C23 C 0.7349(3) 0.46679(6) 0.4059(3) 0.0344(6) Uani 1 1 d . . . . .
C24 C 0.8856(3) 0.39591(7) 0.6662(2) 0.0398(6) Uani 1 1 d . . . . .
H24 H 0.847968 0.375778 0.608387 0.048 Uiso 1 1 calc R . . . .
C25 C 1.0533(3) 0.39172(9) 0.6918(3) 0.0575(8) Uani 1 1 d . . . . .
H25A H 1.095755 0.394585 0.610765 0.086 Uiso 1 1 calc GR . . . .
H25B H 1.076924 0.367788 0.727572 0.086 Uiso 1 1 calc GR . . . .
H25C H 1.092307 0.410163 0.753089 0.086 Uiso 1 1 calc GR . . . .
C26 C 0.8172(4) 0.39220(9) 0.7945(3) 0.0596(9) Uani 1 1 d . . . . .
H26A H 0.858027 0.410500 0.855495 0.089 Uiso 1 1 calc GR . . . .
H26B H 0.837874 0.368194 0.830800 0.089 Uiso 1 1 calc GR . . . .
H26C H 0.712499 0.395560 0.778003 0.089 Uiso 1 1 calc GR . . . .
C27 C 0.6535(3) 0.46887(7) 0.2691(3) 0.0495(8) Uani 1 1 d . . . . .
H27 H 0.599655 0.445724 0.253047 0.059 Uiso 1 1 calc R . . . .
C28 C 0.5411(4) 0.49981(9) 0.2524(4) 0.0753(11) Uani 1 1 d . . . . .
H28A H 0.476851 0.498223 0.320219 0.113 Uiso 1 1 calc GR . . . .
H28B H 0.484251 0.497711 0.168050 0.113 Uiso 1 1 calc GR . . . .
H28C H 0.591280 0.523035 0.258255 0.113 Uiso 1 1 calc GR . . . .
C29 C 0.7593(5) 0.47221(12) 0.1653(3) 0.0920(13) Uani 1 1 d . . . . .
H29A H 0.812260 0.494966 0.176864 0.138 Uiso 1 1 calc GR . . . .
H29B H 0.704767 0.471685 0.079543 0.138 Uiso 1 1 calc GR . . . .
H29C H 0.827588 0.452075 0.173727 0.138 Uiso 1 1 calc GR . . . .
C30 C 0.3896(3) 0.41277(7) 0.4672(3) 0.0376(6) Uani 1 1 d . . . . .
H30A H 0.295200 0.403607 0.430883 0.056 Uiso 1 1 calc GR . . . .
H30B H 0.408931 0.435716 0.426169 0.056 Uiso 1 1 calc GR . . . .
H30C H 0.389625 0.416425 0.560033 0.056 Uiso 1 1 calc GR . . . .
C32 C 0.6520(2) 0.31891(6) 0.6190(2) 0.0264(5) Uani 1 1 d . . . . .
C33 C 0.7680(3) 0.30360(6) 0.5600(2) 0.0331(6) Uani 1 1 d . . . . .
H33 H 0.789244 0.312195 0.478741 0.040 Uiso 1 1 calc R . . . .
C34 C 0.8516(3) 0.27563(7) 0.6220(3) 0.0420(7) Uani 1 1 d . . . . .
H34 H 0.929606 0.265809 0.582348 0.050 Uiso 1 1 calc R . . . .
C35 C 0.8208(3) 0.26207(7) 0.7419(3) 0.0406(6) Uani 1 1 d . . . . .
H35 H 0.878365 0.243553 0.783835 0.049 Uiso 1 1 calc R . . . .
C36 C 0.7036(3) 0.27645(7) 0.7982(2) 0.0408(6) Uani 1 1 d . . . . .
H36 H 0.680276 0.267054 0.877816 0.049 Uiso 1 1 calc R . . . .
C37 C 0.6199(3) 0.30459(6) 0.7385(2) 0.0329(6) Uani 1 1 d . . . . .
H37 H 0.541469 0.314071 0.778434 0.039 Uiso 1 1 calc R . . . .

loop_
_atom_site_aniso_label
_atom_site_aniso_U_11
_atom_site_aniso_U_22
_atom_site_aniso_U_33
_atom_site_aniso_U_23
_atom_site_aniso_U_13
_atom_site_aniso_U_12
Al1 0.0191(4) 0.0230(3) 0.0241(4) -0.0011(3) 0.0013(3) 0.0007(3)
O31 0.0327(10) 0.0318(9) 0.0268(8) 0.0043(7) 0.0018(7) 0.0014(7)
N1 0.0196(10) 0.0255(9) 0.0219(9) 0.0017(8) -0.0016(7) -0.0028(8)
N3 0.0198(10) 0.0227(9) 0.0258(10) 0.0000(8) 0.0000(7) -0.0003(7)
C1 0.0255(12) 0.0250(11) 0.0222(11) 0.0000(9) 0.0037(9) -0.0018(9)
C2 0.0226(12) 0.0294(12) 0.0280(12) -0.0031(10) 0.0076(9) 0.0032(9)
C3 0.0210(12) 0.0284(11) 0.0251(11) 0.0030(10) 0.0016(9) 0.0009(9)
C4 0.0379(15) 0.0385(14) 0.0322(13) -0.0128(12) 0.0032(11) -0.0005(11)
C5 0.0247(13) 0.0413(14) 0.0447(15) -0.0079(12) 0.0066(10) -0.0051(11)
C6 0.0236(12) 0.0297(12) 0.0215(11) -0.0038(10) 0.0000(8) -0.0025(9)
C7 0.0273(13) 0.0411(14) 0.0300(13) 0.0034(11) -0.0027(10) -0.0027(11)
C8 0.0316(14) 0.0518(16) 0.0295(13) 0.0026(12) -0.0083(10) -0.0015(12)
C9 0.0254(13) 0.0491(15) 0.0354(14) -0.0069(12) -0.0037(10) -0.0062(12)
C10 0.0254(13) 0.0401(14) 0.0364(14) -0.0066(12) 0.0033(10) -0.0090(11)
C11 0.0243(12) 0.0275(12) 0.0289(12) -0.0033(10) 0.0043(9) -0.0024(9)
C12 0.0445(17) 0.0509(17) 0.0445(16) 0.0221(14) -0.0165(13) -0.0136(13)
C13 0.055(2) 0.076(2) 0.098(3) 0.044(2) 0.0271(19) 0.0026(18)
C14 0.089(3) 0.0470(18) 0.061(2) 0.0107(16) 0.0028(18) -0.0068(17)
C15 0.0294(14) 0.0300(12) 0.0404(14) 0.0037(11) 0.0002(10) -0.0073(10)
C16 0.052(2) 0.068(2) 0.0377(16) 0.0113(15) 0.0108(13) -0.0046(15)
C17 0.055(2) 0.0329(15) 0.076(2) 0.0110(15) -0.0090(16) -0.0054(13)
C18 0.0185(12) 0.0282(12) 0.0349(13) -0.0055(10) 0.0044(9) -0.0033(9)
C19 0.0277(13) 0.0368(13) 0.0350(13) -0.0084(12) 0.0034(10) -0.0075(11)
C20 0.0413(17) 0.0469(16) 0.0471(16) -0.0186(14) 0.0022(12) -0.0125(13)
C21 0.0397(17) 0.0389(16) 0.073(2) -0.0254(15) 0.0052(14) -0.0112(13)
C22 0.0382(16) 0.0245(13) 0.075(2) -0.0063(14) 0.0063(14) -0.0031(11)
C23 0.0245(13) 0.0266(12) 0.0513(16) -0.0020(12) 0.0005(11) -0.0015(10)
C24 0.0444(16) 0.0442(15) 0.0283(13) -0.0043(12) -0.0076(11) -0.0112(12)
C25 0.0483(19) 0.078(2) 0.0434(17) 0.0074(16) -0.0066(13) 0.0047(16)
C26 0.057(2) 0.078(2) 0.0443(17) -0.0010(16) 0.0057(14) -0.0190(17)
C27 0.0529(19) 0.0288(13) 0.0626(19) 0.0096(13) -0.0120(15) -0.0067(13)
C28 0.057(2) 0.062(2) 0.102(3) 0.024(2) -0.0138(19) 0.0092(17)
C29 0.108(3) 0.110(3) 0.057(2) 0.014(2) 0.000(2) 0.038(3)
C30 0.0305(14) 0.0342(13) 0.0491(16) -0.0038(12) 0.0083(11) 0.0003(11)
C32 0.0289(13) 0.0245(11) 0.0247(11) -0.0001(10) -0.0013(9) -0.0037(10)
C33 0.0391(15) 0.0329(13) 0.0287(13) 0.0030(11) 0.0108(10) 0.0003(11)
C34 0.0420(17) 0.0389(14) 0.0477(16) 0.0023(13) 0.0161(12) 0.0098(12)
C35 0.0438(16) 0.0375(14) 0.0406(15) 0.0070(12) 0.0055(12) 0.0112(12)
C36 0.0540(18) 0.0415(15) 0.0274(13) 0.0064(12) 0.0072(11) 0.0054(13)
C37 0.0425(16) 0.0316(13) 0.0254(12) 0.0021(10) 0.0077(10) 0.0040(11)

loop_
_atom_type_symbol
_atom_type_description
_atom_type_scat_dispersion_real
_atom_type_scat_dispersion_imag
_atom_type_scat_source
C C 0.0033 0.0016 'International Tables Vol C Tables 4.2.6.8 and 6.1.1.4'
H H 0.0000 0.0000 'International Tables Vol C Tables 4.2.6.8 and 6.1.1.4'
N N 0.0061 0.0033 'International Tables Vol C Tables 4.2.6.8 and 6.1.1.4'
O O 0.0106 0.0060 'International Tables Vol C Tables 4.2.6.8 and 6.1.1.4'
Al Al 0.0645 0.0514 'International Tables Vol C Tables 4.2.6.8 and 6.1.1.4'

loop_
_exptl_crystal_face_index_h
_exptl_crystal_face_index_k
_exptl_crystal_face_index_l
_exptl_crystal_face_perp_dist
0 -5 -3 0.1229
3 5 -3 0.1289
-3 -5 3 0.1289
1 5 1 0.1218
-3 5 3 0.0919
0 1 0 0.1814
3 -5 -3 0.2185
0 -1 0 0.2460
1 5 3 0.1246
2 5 2 0.1234
-1 -5 1 0.1761
4 0 5 0.1051
-5 -3 0 0.1883

loop_
_geom_angle_atom_site_label_1
_geom_angle_atom_site_label_2
_geom_angle_atom_site_label_3
_geom_angle
_geom_angle_site_symmetry_1
_geom_angle_site_symmetry_3
_geom_angle_publ_flag
O31 Al1 N1 109.99(8) . . ?
O31 Al1 N3 109.63(8) . . ?
O31 Al1 C30 110.54(10) . . ?
N1 Al1 N3 96.87(8) . . ?
N1 Al1 C30 114.80(10) . . ?
N3 Al1 C30 114.25(10) . . ?
C32 O31 Al1 146.42(15) . . ?
C1 N1 Al1 119.83(14) . . ?
C1 N1 C6 116.43(18) . . ?
C6 N1 Al1 123.70(14) . . ?
C3 N3 Al1 120.44(15) . . ?
C3 N3 C18 120.09(18) . . ?
C18 N3 Al1 119.23(13) . . ?
N1 C1 C2 122.25(19) . . ?
N1 C1 C4 119.85(19) . . ?
C2 C1 C4 117.9(2) . . ?
C1 C2 H2 115.7 . . ?
C1 C2 C3 128.6(2) . . ?
C3 C2 H2 115.7 . . ?
N3 C3 C2 122.0(2) . . ?
N3 C3 C5 121.0(2) . . ?
C2 C3 C5 117.02(19) . . ?
C1 C4 H4A 109.5 . . ?
C1 C4 H4B 109.5 . . ?
C1 C4 H4C 109.5 . . ?
H4A C4 H4B 109.5 . . ?
H4A C4 H4C 109.5 . . ?
H4B C4 H4C 109.5 . . ?
C3 C5 H5A 109.5 . . ?
C3 C5 H5B 109.5 . . ?
C3 C5 H5C 109.5 . . ?
H5A C5 H5B 109.5 . . ?
H5A C5 H5C 109.5 . . ?
H5B C5 H5C 109.5 . . ?
C7 C6 N1 118.31(19) . . ?
C11 C6 N1 120.70(19) . . ?
C11 C6 C7 121.0(2) . . ?
C6 C7 C12 122.2(2) . . ?
C8 C7 C6 118.0(2) . . ?
C8 C7 C12 119.8(2) . . ?
C7 C8 H8 119.1 . . ?
C9 C8 C7 121.8(2) . . ?
C9 C8 H8 119.1 . . ?
C8 C9 H9 120.2 . . ?
C8 C9 C10 119.6(2) . . ?
C10 C9 H9 120.2 . . ?
C9 C10 H10 119.3 . . ?
C9 C10 C11 121.5(2) . . ?
C11 C10 H10 119.3 . . ?
C6 C11 C15 122.5(2) . . ?
C10 C11 C6 117.9(2) . . ?
C10 C11 C15 119.5(2) . . ?
C7 C12 H12 107.8 . . ?
C7 C12 C13 112.5(3) . . ?
C7 C12 C14 111.2(3) . . ?
C13 C12 H12 107.8 . . ?
C14 C12 H12 107.8 . . ?
C14 C12 C13 109.6(2) . . ?
C12 C13 H13A 109.5 . . ?
C12 C13 H13B 109.5 . . ?
C12 C13 H13C 109.5 . . ?
H13A C13 H13B 109.5 . . ?
H13A C13 H13C 109.5 . . ?
H13B C13 H13C 109.5 . . ?
C12 C14 H14A 109.5 . . ?
C12 C14 H14B 109.5 . . ?
C12 C14 H14C 109.5 . . ?
H14A C14 H14B 109.5 . . ?
H14A C14 H14C 109.5 . . ?
H14B C14 H14C 109.5 . . ?
C11 C15 H15 108.0 . . ?
C11 C15 C16 109.6(2) . . ?
C11 C15 C17 113.0(2) . . ?
C16 C15 H15 108.0 . . ?
C16 C15 C17 110.0(2) . . ?
C17 C15 H15 108.0 . . ?
C15 C16 H16A 109.5 . . ?
C15 C16 H16B 109.5 . . ?
C15 C16 H16C 109.5 . . ?
H16A C16 H16B 109.5 . . ?
H16A C16 H16C 109.5 . . ?
H16B C16 H16C 109.5 . . ?
C15 C17 H17A 109.5 . . ?
C15 C17 H17B 109.5 . . ?
C15 C17 H17C 109.5 . . ?
H17A C17 H17B 109.5 . . ?
H17A C17 H17C 109.5 . . ?
H17B C17 H17C 109.5 . . ?
C19 C18 N3 119.6(2) . . ?
C19 C18 C23 121.2(2) . . ?
C23 C18 N3 119.2(2) . . ?
C18 C19 C24 122.5(2) . . ?
C20 C19 C18 117.7(2) . . ?
C20 C19 C24 119.7(2) . . ?
C19 C20 H20 119.3 . . ?
C21 C20 C19 121.4(3) . . ?
C21 C20 H20 119.3 . . ?
C20 C21 H21 120.0 . . ?
C22 C21 C20 120.0(3) . . ?
C22 C21 H21 120.0 . . ?
C21 C22 H22 119.0 . . ?
C21 C22 C23 122.0(3) . . ?
C23 C22 H22 119.0 . . ?
C18 C23 C27 122.1(2) . . ?
C22 C23 C18 117.7(2) . . ?
C22 C23 C27 120.2(2) . . ?
C19 C24 H24 107.8 . . ?
C19 C24 C25 111.3(2) . . ?
C19 C24 C26 112.0(2) . . ?
C25 C24 H24 107.8 . . ?
C26 C24 H24 107.8 . . ?
C26 C24 C25 110.0(2) . . ?
C24 C25 H25A 109.5 . . ?
C24 C25 H25B 109.5 . . ?
C24 C25 H25C 109.5 . . ?
H25A C25 H25B 109.5 . . ?
H25A C25 H25C 109.5 . . ?
H25B C25 H25C 109.5 . . ?
C24 C26 H26A 109.5 . . ?
C24 C26 H26B 109.5 . . ?
C24 C26 H26C 109.5 . . ?
H26A C26 H26B 109.5 . . ?
H26A C26 H26C 109.5 . . ?
H26B C26 H26C 109.5 . . ?
C23 C27 H27 107.3 . . ?
C23 C27 C28 113.4(3) . . ?
C23 C27 C29 111.6(3) . . ?
C28 C27 H27 107.3 . . ?
C29 C27 H27 107.3 . . ?
C29 C27 C28 109.6(3) . . ?
C27 C28 H28A 109.5 . . ?
C27 C28 H28B 109.5 . . ?
C27 C28 H28C 109.5 . . ?
H28A C28 H28B 109.5 . . ?
H28A C28 H28C 109.5 . . ?
H28B C28 H28C 109.5 . . ?
C27 C29 H29A 109.5 . . ?
C27 C29 H29B 109.5 . . ?
C27 C29 H29C 109.5 . . ?
H29A C29 H29B 109.5 . . ?
H29A C29 H29C 109.5 . . ?
H29B C29 H29C 109.5 . . ?
Al1 C30 H30A 109.5 . . ?
Al1 C30 H30B 109.5 . . ?
Al1 C30 H30C 109.5 . . ?
H30A C30 H30B 109.5 . . ?
H30A C30 H30C 109.5 . . ?
H30B C30 H30C 109.5 . . ?
O31 C32 C33 122.7(2) . . ?
O31 C32 C37 118.8(2) . . ?
C37 C32 C33 118.5(2) . . ?
C32 C33 H33 119.9 . . ?
C34 C33 C32 120.2(2) . . ?
C34 C33 H33 119.9 . . ?
C33 C34 H34 119.5 . . ?
C35 C34 C33 120.9(2) . . ?
C35 C34 H34 119.5 . . ?
C34 C35 H35 120.6 . . ?
C36 C35 C34 118.8(2) . . ?
C36 C35 H35 120.6 . . ?
C35 C36 H36 119.5 . . ?
C35 C36 C37 121.0(2) . . ?
C37 C36 H36 119.5 . . ?
C32 C37 H37 119.7 . . ?
C36 C37 C32 120.5(2) . . ?
C36 C37 H37 119.7 . . ?

loop_
_geom_bond_atom_site_label_1
_geom_bond_atom_site_label_2
_geom_bond_distance
_geom_bond_site_symmetry_2
_geom_bond_publ_flag
Al1 O31 1.7288(16) . ?
Al1 N1 1.8871(18) . ?
Al1 N3 1.8988(18) . ?
Al1 C30 1.938(2) . ?
O31 C32 1.346(3) . ?
N1 C1 1.350(3) . ?
N1 C6 1.450(3) . ?
N3 C3 1.335(3) . ?
N3 C18 1.453(3) . ?
C1 C2 1.393(3) . ?
C1 C4 1.500(3) . ?
C2 H2 0.9300 . ?
C2 C3 1.399(3) . ?
C3 C5 1.499(3) . ?
C4 H4A 0.9600 . ?
C4 H4B 0.9600 . ?
C4 H4C 0.9600 . ?
C5 H5A 0.9600 . ?
C5 H5B 0.9600 . ?
C5 H5C 0.9600 . ?
C6 C7 1.405(3) . ?
C6 C11 1.402(3) . ?
C7 C8 1.392(3) . ?
C7 C12 1.520(3) . ?
C8 H8 0.9300 . ?
C8 C9 1.369(4) . ?
C9 H9 0.9300 . ?
C9 C10 1.378(3) . ?
C10 H10 0.9300 . ?
C10 C11 1.398(3) . ?
C11 C15 1.512(3) . ?
C12 H12 0.9800 . ?
C12 C13 1.523(4) . ?
C12 C14 1.523(4) . ?
C13 H13A 0.9600 . ?
C13 H13B 0.9600 . ?
C13 H13C 0.9600 . ?
C14 H14A 0.9600 . ?
C14 H14B 0.9600 . ?
C14 H14C 0.9600 . ?
C15 H15 0.9800 . ?
C15 C16 1.523(4) . ?
C15 C17 1.527(3) . ?
C16 H16A 0.9600 . ?
C16 H16B 0.9600 . ?
C16 H16C 0.9600 . ?
C17 H17A 0.9600 . ?
C17 H17B 0.9600 . ?
C17 H17C 0.9600 . ?
C18 C19 1.405(3) . ?
C18 C23 1.406(3) . ?
C19 C20 1.397(3) . ?
C19 C24 1.515(3) . ?
C20 H20 0.9300 . ?
C20 C21 1.367(4) . ?
C21 H21 0.9300 . ?
C21 C22 1.366(4) . ?
C22 H22 0.9300 . ?
C22 C23 1.385(3) . ?
C23 C27 1.513(4) . ?
C24 H24 0.9800 . ?
C24 C25 1.533(4) . ?
C24 C26 1.522(4) . ?
C25 H25A 0.9600 . ?
C25 H25B 0.9600 . ?
C25 H25C 0.9600 . ?
C26 H26A 0.9600 . ?
C26 H26B 0.9600 . ?
C26 H26C 0.9600 . ?
C27 H27 0.9800 . ?
C27 C28 1.520(4) . ?
C27 C29 1.519(5) . ?
C28 H28A 0.9600 . ?
C28 H28B 0.9600 . ?
C28 H28C 0.9600 . ?
C29 H29A 0.9600 . ?
C29 H29B 0.9600 . ?
C29 H29C 0.9600 . ?
C30 H30A 0.9600 . ?
C30 H30B 0.9600 . ?
C30 H30C 0.9600 . ?
C32 C33 1.393(3) . ?
C32 C37 1.391(3) . ?
C33 H33 0.9300 . ?
C33 C34 1.384(3) . ?
C34 H34 0.9300 . ?
C34 C35 1.381(3) . ?
C35 H35 0.9300 . ?
C35 C36 1.375(3) . ?
C36 H36 0.9300 . ?
C36 C37 1.379(3) . ?
C37 H37 0.9300 . ?

loop_
_geom_torsion_atom_site_label_1
_geom_torsion_atom_site_label_2
_geom_torsion_atom_site_label_3
_geom_torsion_atom_site_label_4
_geom_torsion
_geom_torsion_site_symmetry_1
_geom_torsion_site_symmetry_2
_geom_torsion_site_symmetry_3
_geom_torsion_site_symmetry_4
_geom_torsion_publ_flag
Al1 O31 C32 C33 1.0(4) . . . . ?
Al1 O31 C32 C37 -179.76(19) . . . . ?
Al1 N1 C1 C2 -16.2(3) . . . . ?
Al1 N1 C1 C4 164.57(16) . . . . ?
Al1 N1 C6 C7 99.8(2) . . . . ?
Al1 N1 C6 C11 -81.4(2) . . . . ?
Al1 N3 C3 C2 14.2(3) . . . . ?
Al1 N3 C3 C5 -165.91(17) . . . . ?
Al1 N3 C18 C19 83.3(2) . . . . ?
Al1 N3 C18 C23 -93.3(2) . . . . ?
O31 Al1 N1 C1 -82.87(17) . . . . ?
O31 Al1 N1 C6 95.11(17) . . . . ?
O31 Al1 N3 C3 83.90(17) . . . . ?
O31 Al1 N3 C18 -90.48(16) . . . . ?
O31 C32 C33 C34 177.1(2) . . . . ?
O31 C32 C37 C36 -177.8(2) . . . . ?
N1 Al1 O31 C32 56.5(3) . . . . ?
N1 Al1 N3 C3 -30.22(17) . . . . ?
N1 Al1 N3 C18 155.40(16) . . . . ?
N1 C1 C2 C3 -10.2(4) . . . . ?
N1 C6 C7 C8 173.0(2) . . . . ?
N1 C6 C7 C12 -6.7(3) . . . . ?
N1 C6 C11 C10 -173.44(19) . . . . ?
N1 C6 C11 C15 9.8(3) . . . . ?
N3 Al1 O31 C32 -48.9(3) . . . . ?
N3 Al1 N1 C1 30.95(17) . . . . ?
N3 Al1 N1 C6 -151.06(16) . . . . ?
N3 C18 C19 C20 -177.3(2) . . . . ?
N3 C18 C19 C24 4.6(3) . . . . ?
N3 C18 C23 C22 178.0(2) . . . . ?
N3 C18 C23 C27 -2.3(3) . . . . ?
C1 N1 C6 C7 -82.2(3) . . . . ?
C1 N1 C6 C11 96.6(2) . . . . ?
C1 C2 C3 N3 11.3(4) . . . . ?
C1 C2 C3 C5 -168.6(2) . . . . ?
C3 N3 C18 C19 -91.1(3) . . . . ?
C3 N3 C18 C23 92.3(3) . . . . ?
C4 C1 C2 C3 169.1(2) . . . . ?
C6 N1 C1 C2 165.71(19) . . . . ?
C6 N1 C1 C4 -13.6(3) . . . . ?
C6 C7 C8 C9 2.0(4) . . . . ?
C6 C7 C12 C13 110.9(3) . . . . ?
C6 C7 C12 C14 -125.8(3) . . . . ?
C6 C11 C15 C16 98.2(3) . . . . ?
C6 C11 C15 C17 -138.6(2) . . . . ?
C7 C6 C11 C10 5.3(3) . . . . ?
C7 C6 C11 C15 -171.5(2) . . . . ?
C7 C8 C9 C10 2.3(4) . . . . ?
C8 C7 C12 C13 -68.8(3) . . . . ?
C8 C7 C12 C14 54.5(3) . . . . ?
C8 C9 C10 C11 -2.8(4) . . . . ?
C9 C10 C11 C6 -1.0(3) . . . . ?
C9 C10 C11 C15 175.9(2) . . . . ?
C10 C11 C15 C16 -78.5(3) . . . . ?
C10 C11 C15 C17 44.6(3) . . . . ?
C11 C6 C7 C8 -5.8(3) . . . . ?
C11 C6 C7 C12 174.5(2) . . . . ?
C12 C7 C8 C9 -178.3(3) . . . . ?
C18 N3 C3 C2 -171.4(2) . . . . ?
C18 N3 C3 C5 8.4(3) . . . . ?
C18 C19 C20 C21 -0.1(4) . . . . ?
C18 C19 C24 C25 114.9(3) . . . . ?
C18 C19 C24 C26 -121.5(3) . . . . ?
C18 C23 C27 C28 141.0(3) . . . . ?
C18 C23 C27 C29 -94.6(3) . . . . ?
C19 C18 C23 C22 1.5(3) . . . . ?
C19 C18 C23 C27 -178.8(2) . . . . ?
C19 C20 C21 C22 0.2(4) . . . . ?
C20 C19 C24 C25 -63.2(3) . . . . ?
C20 C19 C24 C26 60.4(3) . . . . ?
C20 C21 C22 C23 0.6(4) . . . . ?
C21 C22 C23 C18 -1.4(4) . . . . ?
C21 C22 C23 C27 178.9(3) . . . . ?
C22 C23 C27 C28 -39.3(4) . . . . ?
C22 C23 C27 C29 85.0(3) . . . . ?
C23 C18 C19 C20 -0.7(3) . . . . ?
C23 C18 C19 C24 -178.8(2) . . . . ?
C24 C19 C20 C21 178.0(2) . . . . ?
C30 Al1 O31 C32 -175.7(3) . . . . ?
C30 Al1 N1 C1 151.71(16) . . . . ?
C30 Al1 N1 C6 -30.3(2) . . . . ?
C30 Al1 N3 C3 -151.40(17) . . . . ?
C30 Al1 N3 C18 34.22(19) . . . . ?
C32 C33 C34 C35 0.9(4) . . . . ?
C33 C32 C37 C36 1.5(4) . . . . ?
C33 C34 C35 C36 1.1(4) . . . . ?
C34 C35 C36 C37 -1.7(4) . . . . ?
C35 C36 C37 C32 0.4(4) . . . . ?
C37 C32 C33 C34 -2.1(4) . . . . ?

loop_
_exptl_oxdiff_crystal_face_indexfrac_h
_exptl_oxdiff_crystal_face_indexfrac_k
_exptl_oxdiff_crystal_face_indexfrac_l
_exptl_oxdiff_crystal_face_x
_exptl_oxdiff_crystal_face_y
_exptl_oxdiff_crystal_face_z
-0.0015 -4.9942 -2.9967 -0.0438 -0.2151 -0.0697
2.9989 4.9859 -3.0024 -0.0088 -0.0315 -0.3102
-2.9989 -4.9859 3.0024 0.0088 0.0315 0.3102
1.0007 4.9914 0.9970 0.0263 0.1329 -0.0569
-2.9979 5.0057 3.0024 -0.1113 0.1672 0.2387
0.0001 0.9992 0.0000 -0.0120 0.0136 -0.0071
2.9979 -5.0057 -3.0024 0.1113 -0.1672 -0.2387
-0.0001 -0.9992 -0.0000 0.0120 -0.0136 0.0071
1.0014 4.9903 2.9948 0.0955 0.2311 0.0133
2.0008 4.9870 1.9940 0.1126 0.1980 -0.0781
-0.9999 -4.9925 1.0008 0.0430 -0.0347 0.1272
4.0010 -0.0183 4.9869 0.3799 0.3094 -0.0497
-4.9994 -2.9782 0.0095 -0.2224 -0.1206 0.3032
